data_4309439
loop_
_publ_author_name
'Louise Natrajan'
'Marinella Mazzanti'
'Jean-Philippe Bezombes'
'Jacques P\'ecaut'

_publ_section_title
;
Practical Synthetic Routes to Solvates of U(OTf)3: X-ray Crystal Structure
of [U(OTf)3(MeCN)3]n, a Unique U(III) Coordination Polymer
;
_journal_name_full 'Inorganic Chemistry'
_journal_page_first 6115
_journal_page_last 6121
_journal_paper_doi 10.1021/ic0505652
_journal_volume 44
_journal_year 2005
_chemical_formula_sum 'C9 H9 F9 N3 O9 S3 U'
_chemical_formula_weight 808.40
_chemical_name_systematic
; 
 ? 
;
_space_group_IT_number 2
_symmetry_cell_setting triclinic
_symmetry_space_group_name_Hall '-P 1'
_symmetry_space_group_name_H-M 'P -1'
_atom_sites_solution_hydrogens geom
_atom_sites_solution_primary direct
_atom_sites_solution_secondary difmap
_audit_creation_method SHELXL-97
_cell_angle_alpha 97.498(4)
_cell_angle_beta 94.104(4)
_cell_angle_gamma 91.772(5)
_cell_formula_units_Z 2
_cell_length_a 5.8681(16)
_cell_length_b 10.587(3)
_cell_length_c 19.064(5)
_cell_measurement_temperature 193(2)
_cell_volume 1170.3(6)
_computing_cell_refinement 'Bruker SMART'
_computing_data_collection 'Bruker SMART'
_computing_data_reduction 'Bruker SAINT'
_computing_molecular_graphics 'Bruker SHELXTL'
_computing_publication_material 'Bruker SHELXTL'
_computing_structure_refinement 'SHELXL-97 (Sheldrick, 1997)'
_computing_structure_solution 'SHELXS-97 (Sheldrick, 1990)'
_diffrn_ambient_temperature 193(2)
_diffrn_measured_fraction_theta_full 0.992
_diffrn_measured_fraction_theta_max 0.992
_diffrn_measurement_device_type 'CCD area detector'
_diffrn_measurement_method 'phi and omega scans'
_diffrn_radiation_monochromator graphite
_diffrn_radiation_source 'fine-focus sealed tube'
_diffrn_radiation_type MoK\a
_diffrn_radiation_wavelength 0.71073
_diffrn_reflns_av_R_equivalents 0.0143
_diffrn_reflns_av_sigmaI/netI 0.0242
_diffrn_reflns_limit_h_max 6
_diffrn_reflns_limit_h_min -6
_diffrn_reflns_limit_k_max 8
_diffrn_reflns_limit_k_min -11
_diffrn_reflns_limit_l_max 21
_diffrn_reflns_limit_l_min -21
_diffrn_reflns_number 5070
_diffrn_reflns_theta_full 23.26
_diffrn_reflns_theta_max 23.26
_diffrn_reflns_theta_min 1.94
_exptl_absorpt_coefficient_mu 7.318
_exptl_absorpt_correction_type none
_exptl_crystal_density_diffrn 2.294
_exptl_crystal_density_meas 0
_exptl_crystal_density_method 'not measured'
_exptl_crystal_F_000 754
_exptl_crystal_size_max 0.50
_exptl_crystal_size_mid 0.10
_exptl_crystal_size_min 0.05
_refine_diff_density_max 1.071
_refine_diff_density_min -0.840
_refine_diff_density_rms 0.082
_refine_ls_extinction_method none
_refine_ls_goodness_of_fit_ref 1.028
_refine_ls_hydrogen_treatment mixed
_refine_ls_matrix_type full
_refine_ls_number_parameters 343
_refine_ls_number_reflns 3354
_refine_ls_number_restraints 0
_refine_ls_restrained_S_all 1.028
_refine_ls_R_factor_all 0.0185
_refine_ls_R_factor_gt 0.0175
_refine_ls_shift/su_max 0.002
_refine_ls_shift/su_mean 0.000
_refine_ls_structure_factor_coef Fsqd
_refine_ls_weighting_details 'calc w=1/[\s^2^(Fo^2^)+(0.0280P)^2^+0.4301P] where P=(Fo^2^+2Fc^2^)/3'
_refine_ls_weighting_scheme calc
_refine_ls_wR_factor_gt 0.0436
_refine_ls_wR_factor_ref 0.0441
_reflns_number_gt 3211
_reflns_number_total 3354
_reflns_threshold_expression >2sigma(I)
_cod_data_source_file ic0505652si20050412_092311_3.cif
_cod_data_source_block struc_[U(OTf)3(MeCN)3]n_(3)
_cod_depositor_comments
;
The following automatic conversions were performed:
'_symmetry_cell_setting' value 'Triclinic' changed to 'triclinic'
according to '/home/saulius/struct/CIF-dictionaries/cif_core.dic'
dictionary named 'cif_core.dic' version 2.4.1 from 2010-06-29.

Automatic conversion script
Id: cif_fix_enum 1527 2010-12-29 10:47:43Z saulius 
;
_cod_original_cell_volume 1170.2(6)
_cod_database_code 4309439

loop_
_symmetry_equiv_pos_as_xyz
'x, y, z'
'-x, -y, -z'

loop_
_atom_site_label
_atom_site_type_symbol
_atom_site_fract_x
_atom_site_fract_y
_atom_site_fract_z
_atom_site_U_iso_or_equiv
_atom_site_adp_type
_atom_site_occupancy
_atom_site_symmetry_multiplicity
_atom_site_calc_flag
_atom_site_refinement_flags
_atom_site_disorder_assembly
_atom_site_disorder_group
U U 0.57349(2) 0.578734(12) 0.262308(7) 0.02112(6) Uani 1 1 d . . .
S1 S 1.05114(15) 0.33358(8) 0.24575(5) 0.0236(2) Uani 1 1 d . . .
F1S1 F 1.0103(4) 0.3219(2) 0.10723(12) 0.0420(6) Uani 1 1 d . . .
F2S1 F 1.2130(5) 0.1769(2) 0.14632(15) 0.0529(7) Uani 1 1 d . . .
F3S1 F 0.8448(5) 0.1652(2) 0.14747(15) 0.0547(7) Uani 1 1 d . . .
O1S1 O 0.8356(5) 0.3948(2) 0.24980(14) 0.0320(6) Uani 1 1 d . . .
O2S1 O 1.2414(5) 0.4222(3) 0.24317(15) 0.0350(6) Uani 1 1 d . . .
O3S1 O 1.0874(5) 0.2394(3) 0.29206(15) 0.0380(7) Uani 1 1 d . . .
C1S C 1.0292(7) 0.2452(4) 0.1566(2) 0.0343(10) Uani 1 1 d . . .
S2 S 0.10983(15) 0.68244(9) 0.39190(5) 0.0253(2) Uani 1 1 d . . .
F1S2 F 0.0956(5) 0.9199(2) 0.36689(17) 0.0574(8) Uani 1 1 d . . .
F2S2 F 0.2968(5) 0.8931(3) 0.46067(18) 0.0733(9) Uani 1 1 d . . .
F3S2 F -0.0714(5) 0.8806(3) 0.45769(18) 0.0726(9) Uani 1 1 d . . .
O1S2 O 0.2942(5) 0.6721(3) 0.34612(15) 0.0375(7) Uani 1 1 d . . .
O2S2 O 0.1439(5) 0.6267(3) 0.45567(15) 0.0446(8) Uani 1 1 d . . .
O3S2 O -0.1114(5) 0.6552(3) 0.35457(15) 0.0366(7) Uani 1 1 d . . .
C2S C 0.1081(8) 0.8532(4) 0.4207(3) 0.0437(11) Uani 1 1 d . . .
S3 S 0.05977(16) 0.68242(8) 0.14988(5) 0.0244(2) Uani 1 1 d . . .
F1S3 F 0.0733(5) 0.9211(2) 0.20719(14) 0.0485(6) Uani 1 1 d . . .
F2S3 F -0.1608(6) 0.8775(3) 0.11607(18) 0.0759(10) Uani 1 1 d . . .
F3S3 F 0.2005(6) 0.8894(3) 0.10442(18) 0.0782(10) Uani 1 1 d . . .
O1S3 O 0.2849(5) 0.6745(3) 0.18379(15) 0.0359(7) Uani 1 1 d . . .
O2S3 O -0.1193(5) 0.6589(3) 0.19478(16) 0.0395(7) Uani 1 1 d . . .
O3S3 O 0.0277(5) 0.6225(3) 0.07833(15) 0.0431(7) Uani 1 1 d . . .
C3S C 0.0439(8) 0.8524(4) 0.1443(2) 0.0388(10) Uani 1 1 d . . .
N1 N 0.5464(6) 0.4452(3) 0.37074(18) 0.0338(8) Uani 1 1 d . . .
C1 C 0.4567(7) 0.3922(4) 0.4100(2) 0.0320(9) Uani 1 1 d . . .
C2 C 0.3357(10) 0.3273(6) 0.4589(3) 0.0462(12) Uani 1 1 d . . .
H2A H 0.212(12) 0.358(7) 0.466(4) 0.09(2) Uiso 1 1 d . . .
H2B H 0.427(11) 0.301(6) 0.498(4) 0.09(2) Uiso 1 1 d . . .
H2C H 0.250(15) 0.243(9) 0.434(5) 0.14(3) Uiso 1 1 d . . .
N2 N 0.5387(5) 0.4552(3) 0.13247(19) 0.0340(8) Uani 1 1 d . . .
C3 C 0.5167(7) 0.3972(4) 0.0782(2) 0.0350(9) Uani 1 1 d . . .
C4 C 0.4868(12) 0.3214(8) 0.0085(3) 0.0596(15) Uani 1 1 d . . .
H4A H 0.609(12) 0.343(6) -0.013(4) 0.09(2) Uiso 1 1 d . . .
H4B H 0.466(11) 0.244(6) 0.014(3) 0.07(2) Uiso 1 1 d . . .
H4C H 0.335(12) 0.357(6) -0.017(4) 0.09(2) Uiso 1 1 d . . .
N3 N 0.6009(6) 0.8317(3) 0.28304(19) 0.0346(8) Uani 1 1 d . . .
C5 C 0.5937(7) 0.9389(4) 0.2928(2) 0.0371(10) Uani 1 1 d . . .
C6 C 0.5858(12) 1.0772(5) 0.3059(6) 0.077(2) Uani 1 1 d . . .
H6A H 0.449(13) 1.100(7) 0.295(4) 0.10(2) Uiso 1 1 d . . .
H6B H 0.727(12) 1.124(6) 0.305(4) 0.09(2) Uiso 1 1 d . . .
H6C H 0.600(16) 1.100(10) 0.359(5) 0.16(4) Uiso 1 1 d . . .

loop_
_atom_site_aniso_label
_atom_site_aniso_U_11
_atom_site_aniso_U_22
_atom_site_aniso_U_33
_atom_site_aniso_U_23
_atom_site_aniso_U_13
_atom_site_aniso_U_12
U 0.01597(9) 0.02133(9) 0.02530(9) -0.00084(6) 0.00391(6) 0.00014(5)
S1 0.0208(5) 0.0200(4) 0.0293(5) 0.0004(4) 0.0028(4) -0.0007(4)
F1S1 0.0446(15) 0.0490(15) 0.0317(13) 0.0016(11) 0.0044(11) 0.0044(12)
F2S1 0.0564(17) 0.0439(15) 0.0578(17) -0.0076(13) 0.0169(13) 0.0220(13)
F3S1 0.0531(17) 0.0425(15) 0.0610(18) -0.0149(13) 0.0016(13) -0.0208(13)
O1S1 0.0284(15) 0.0303(15) 0.0367(15) -0.0009(12) 0.0051(12) 0.0071(12)
O2S1 0.0291(15) 0.0359(15) 0.0381(16) 0.0012(13) 0.0025(12) -0.0098(12)
O3S1 0.0394(17) 0.0333(15) 0.0429(17) 0.0131(13) -0.0006(13) 0.0022(13)
C1S 0.030(2) 0.028(2) 0.042(3) -0.0060(19) 0.0040(19) 0.0026(18)
S2 0.0228(5) 0.0269(5) 0.0245(5) -0.0043(4) 0.0047(4) 0.0010(4)
F1S2 0.0551(18) 0.0285(13) 0.089(2) 0.0068(14) 0.0074(15) 0.0027(12)
F2S2 0.062(2) 0.0554(18) 0.087(2) -0.0284(16) -0.0259(17) -0.0112(15)
F3S2 0.072(2) 0.0511(17) 0.091(2) -0.0290(16) 0.0435(18) 0.0072(15)
O1S2 0.0368(16) 0.0335(15) 0.0436(17) 0.0004(13) 0.0195(13) 0.0044(13)
O2S2 0.0449(18) 0.059(2) 0.0310(16) 0.0079(14) 0.0064(14) 0.0098(15)
O3S2 0.0277(15) 0.0343(15) 0.0432(17) -0.0043(13) -0.0092(13) -0.0049(12)
C2S 0.039(3) 0.035(2) 0.051(3) -0.017(2) 0.006(2) -0.001(2)
S3 0.0233(5) 0.0242(5) 0.0259(5) 0.0031(4) 0.0038(4) 0.0014(4)
F1S3 0.0594(17) 0.0298(13) 0.0538(17) -0.0047(12) 0.0042(13) 0.0014(12)
F2S3 0.084(2) 0.0498(18) 0.089(2) 0.0071(16) -0.0348(19) 0.0285(17)
F3S3 0.116(3) 0.0420(16) 0.087(2) 0.0230(16) 0.055(2) -0.0041(17)
O1S3 0.0293(15) 0.0327(15) 0.0453(17) 0.0050(13) -0.0010(13) 0.0034(12)
O2S3 0.0336(16) 0.0359(16) 0.0507(18) 0.0039(14) 0.0207(14) -0.0021(13)
O3S3 0.054(2) 0.0444(17) 0.0290(16) -0.0035(13) 0.0016(14) 0.0042(15)
C3S 0.041(3) 0.033(2) 0.044(3) 0.008(2) 0.007(2) 0.0070(19)
N1 0.0279(18) 0.041(2) 0.0321(19) 0.0039(16) 0.0010(16) 0.0015(16)
C1 0.030(2) 0.035(2) 0.031(2) 0.0026(19) -0.0010(19) 0.0031(18)
C2 0.041(3) 0.060(3) 0.040(3) 0.016(2) 0.006(2) -0.003(3)
N2 0.0244(18) 0.043(2) 0.034(2) 0.0016(18) 0.0030(15) 0.0029(15)
C3 0.026(2) 0.049(3) 0.029(2) 0.001(2) 0.0032(18) 0.0041(19)
C4 0.062(4) 0.080(5) 0.032(3) -0.010(3) 0.003(3) 0.003(3)
N3 0.0250(18) 0.032(2) 0.046(2) 0.0010(16) 0.0054(15) 0.0001(15)
C5 0.024(2) 0.033(3) 0.054(3) 0.003(2) 0.0070(19) 0.0014(18)
C6 0.048(4) 0.025(3) 0.156(8) -0.003(3) 0.023(4) 0.002(3)

loop_
_atom_type_symbol
_atom_type_description
_atom_type_scat_dispersion_real
_atom_type_scat_dispersion_imag
_atom_type_scat_source
C C 0.0033 0.0016 'International Tables Vol C Tables 4.2.6.8 and 6.1.1.4'
H H 0.0000 0.0000 'International Tables Vol C Tables 4.2.6.8 and 6.1.1.4'
N N 0.0061 0.0033 'International Tables Vol C Tables 4.2.6.8 and 6.1.1.4'
O O 0.0106 0.0060 'International Tables Vol C Tables 4.2.6.8 and 6.1.1.4'
F F 0.0171 0.0103 'International Tables Vol C Tables 4.2.6.8 and 6.1.1.4'
S S 0.1246 0.1234 'International Tables Vol C Tables 4.2.6.8 and 6.1.1.4'
U U -9.6767 9.6646 'International Tables Vol C Tables 4.2.6.8 and 6.1.1.4'

loop_
_geom_angle_atom_site_label_1
_geom_angle_atom_site_label_2
_geom_angle_atom_site_label_3
_geom_angle
_geom_angle_site_symmetry_1
_geom_angle_site_symmetry_3
_geom_angle_publ_flag
O2S3 U O2S1 139.13(10) 1_655 1_455 ?
O2S3 U O3S2 75.54(10) 1_655 1_655 ?
O2S1 U O3S2 139.42(9) 1_455 1_655 ?
O2S3 U O1S3 89.13(10) 1_655 . ?
O2S1 U O1S3 75.04(9) 1_455 . ?
O3S2 U O1S3 137.64(9) 1_655 . ?
O2S3 U O1S2 137.13(9) 1_655 . ?
O2S1 U O1S2 75.91(10) 1_455 . ?
O3S2 U O1S2 88.50(10) 1_655 . ?
O1S3 U O1S2 76.29(10) . . ?
O2S3 U O1S1 77.34(9) 1_655 . ?
O2S1 U O1S1 88.71(9) 1_455 . ?
O3S2 U O1S1 78.69(9) 1_655 . ?
O1S3 U O1S1 136.67(9) . . ?
O1S2 U O1S1 138.72(9) . . ?
O2S3 U N2 70.87(10) 1_655 . ?
O2S1 U N2 68.28(10) 1_455 . ?
O3S2 U N2 136.76(10) 1_655 . ?
O1S3 U N2 68.57(10) . . ?
O1S2 U N2 134.74(10) . . ?
O1S1 U N2 68.11(9) . . ?
O2S3 U N3 69.83(10) 1_655 . ?
O2S1 U N3 132.31(10) 1_455 . ?
O3S2 U N3 69.94(10) 1_655 . ?
O1S3 U N3 67.71(10) . . ?
O1S2 U N3 67.33(10) . . ?
O1S1 U N3 138.97(10) . . ?
N2 U N3 120.26(11) . . ?
O2S3 U N1 136.77(10) 1_655 . ?
O2S1 U N1 68.17(10) 1_455 . ?
O3S2 U N1 71.27(10) 1_655 . ?
O1S3 U N1 134.10(10) . . ?
O1S2 U N1 69.01(10) . . ?
O1S1 U N1 69.71(10) . . ?
N2 U N1 118.53(11) . . ?
N3 U N1 121.02(11) . . ?
O3S1 S1 O1S1 115.23(17) . . ?
O3S1 S1 O2S1 115.82(17) . . ?
O1S1 S1 O2S1 112.91(16) . . ?
O3S1 S1 C1S 104.98(18) . . ?
O1S1 S1 C1S 103.39(17) . . ?
O2S1 S1 C1S 102.36(18) . . ?
S1 O1S1 U 156.38(17) . . ?
S1 O2S1 U 169.75(18) . 1_655 ?
F1S1 C1S F2S1 108.2(4) . . ?
F1S1 C1S F3S1 107.7(3) . . ?
F2S1 C1S F3S1 108.2(3) . . ?
F1S1 C1S S1 111.9(3) . . ?
F2S1 C1S S1 110.4(3) . . ?
F3S1 C1S S1 110.3(3) . . ?
O2S2 S2 O1S2 115.84(18) . . ?
O2S2 S2 O3S2 114.92(19) . . ?
O1S2 S2 O3S2 113.28(18) . . ?
O2S2 S2 C2S 104.9(2) . . ?
O1S2 S2 C2S 102.8(2) . . ?
O3S2 S2 C2S 102.98(19) . . ?
S2 O1S2 U 161.18(18) . . ?
S2 O3S2 U 163.26(19) . 1_455 ?
F1S2 C2S F2S2 107.2(4) . . ?
F1S2 C2S F3S2 107.2(4) . . ?
F2S2 C2S F3S2 108.9(4) . . ?
F1S2 C2S S2 112.3(3) . . ?
F2S2 C2S S2 110.8(3) . . ?
F3S2 C2S S2 110.3(3) . . ?
O3S3 S3 O2S3 116.02(19) . . ?
O3S3 S3 O1S3 115.31(18) . . ?
O2S3 S3 O1S3 113.00(18) . . ?
O3S3 S3 C3S 104.95(19) . . ?
O2S3 S3 C3S 103.04(18) . . ?
O1S3 S3 C3S 102.24(19) . . ?
S3 O1S3 U 153.26(17) . . ?
S3 O2S3 U 169.90(18) . 1_455 ?
F1S3 C3S F3S3 108.5(4) . . ?
F1S3 C3S F2S3 107.1(4) . . ?
F3S3 C3S F2S3 108.7(4) . . ?
F1S3 C3S S3 111.9(3) . . ?
F3S3 C3S S3 110.4(3) . . ?
F2S3 C3S S3 110.1(3) . . ?
C1 N1 U 156.0(3) . . ?
N1 C1 C2 177.9(5) . . ?
C3 N2 U 176.2(3) . . ?
N2 C3 C4 179.4(6) . . ?
C5 N3 U 174.2(3) . . ?
N3 C5 C6 179.6(7) . . ?

loop_
_geom_bond_atom_site_label_1
_geom_bond_atom_site_label_2
_geom_bond_distance
_geom_bond_site_symmetry_2
_geom_bond_publ_flag
U O2S3 2.480(3) 1_655 ?
U O2S1 2.494(3) 1_455 ?
U O3S2 2.498(3) 1_655 ?
U O1S3 2.505(3) . ?
U O1S2 2.506(3) . ?
U O1S1 2.516(2) . ?
U N2 2.635(4) . ?
U N3 2.654(4) . ?
U N1 2.663(4) . ?
S1 O3S1 1.427(3) . ?
S1 O1S1 1.441(3) . ?
S1 O2S1 1.444(3) . ?
S1 C1S 1.824(4) . ?
F1S1 C1S 1.322(5) . ?
F2S1 C1S 1.329(5) . ?
F3S1 C1S 1.341(5) . ?
O2S1 U 2.494(3) 1_655 ?
S2 O2S2 1.423(3) . ?
S2 O1S2 1.436(3) . ?
S2 O3S2 1.437(3) . ?
S2 C2S 1.820(4) . ?
F1S2 C2S 1.318(6) . ?
F2S2 C2S 1.324(5) . ?
F3S2 C2S 1.328(5) . ?
O3S2 U 2.498(3) 1_455 ?
S3 O3S3 1.424(3) . ?
S3 O2S3 1.438(3) . ?
S3 O1S3 1.438(3) . ?
S3 C3S 1.822(4) . ?
F1S3 C3S 1.316(5) . ?
F2S3 C3S 1.330(5) . ?
F3S3 C3S 1.316(5) . ?
O2S3 U 2.480(3) 1_455 ?
N1 C1 1.140(5) . ?
C1 C2 1.442(6) . ?
N2 C3 1.129(5) . ?
C3 C4 1.455(7) . ?
N3 C5 1.128(5) . ?
C5 C6 1.455(7) . ?

loop_
_geom_hbond_atom_site_label_D
_geom_hbond_atom_site_label_H
_geom_hbond_atom_site_label_A
_geom_hbond_distance_DH
_geom_hbond_distance_HA
_geom_hbond_distance_DA
_geom_hbond_angle_DHA
_geom_hbond_site_symmetry_A
C2 H2A O2S2 0.82(7) 2.64(7) 3.368(6) 148(6) 2_566
C4 H4C O3S3 1.09(7) 2.38(7) 3.444(7) 165(5) 2_565
C6 H6B O3S1 0.96(7) 2.45(7) 3.406(7) 175(6) 1_565
